data_8107702
loop_
_publ_author_name
'Wang, Qian'
'Liu, Yong-Lang'
'Ye, Jiang-Hai'
'Zou, Juan'
'Wu, Chong'
'Yang, Wu-De'

_publ_section_title
;
 Crystal structure of O-(3-(benzo[d]thiazol-2-yl)naphthalen-2-yl) O-phenyl
 carbonothioate, C24H15NO2S2
;
_journal_issue 6
_journal_name_full 'Zeitschrift f\"ur Kristallographie - New Crystal Structures'
_journal_page_first 1201
_journal_page_last 1203
_journal_paper_doi 10.1515/ncrs-2023-0403
_journal_volume 238
_journal_year 2023
_chemical_formula_moiety 'C24 H15 N O2 S2'
_chemical_formula_sum 'C24 H15 N O2 S2'
_chemical_formula_weight 413.49
_space_group_crystal_system monoclinic
_space_group_IT_number 14
_space_group_name_Hall '-P 2ybc'
_space_group_name_H-M_alt 'P 1 21/c 1'
_atom_sites_solution_hydrogens geom
_cell_angle_alpha 90
_cell_angle_beta 106.278(2)
_cell_angle_gamma 90
_cell_formula_units_Z 4
_cell_length_a 20.8250(11)
_cell_length_b 5.3649(3)
_cell_length_c 18.8787(11)
_cell_measurement_reflns_used 5627
_cell_measurement_temperature 273(2)
_cell_measurement_theta_max 28.56
_cell_measurement_theta_min 3.25
_cell_volume 2024.7(2)
_computing_cell_refinement 'SAINT (Brucker, 2012)[2]'
_computing_data_collection 'APEX2 (Brucker, 2012)[2]'
_computing_data_reduction 'SAINT (Brucker, 2012)[2]'
_computing_molecular_graphics 'Diamond 4.0[4]'
_computing_publication_material 'Olex2 (Dolomanov et al., 2009)[1]'
_computing_structure_refinement 'ShelXL (Sheldrick, 2015)[3]'
_diffrn_ambient_temperature 273.15
_diffrn_measured_fraction_theta_full 0.992
_diffrn_measured_fraction_theta_max 0.992
_diffrn_measurement_device_type 'Bruker APEX-II CCD'
_diffrn_measurement_method '\f and \w scans'
_diffrn_radiation_type MoK\a
_diffrn_radiation_wavelength 0.71073
_diffrn_reflns_av_R_equivalents 0.0329
_diffrn_reflns_av_unetI/netI 0.0290
_diffrn_reflns_Laue_measured_fraction_full 0.992
_diffrn_reflns_Laue_measured_fraction_max 0.992
_diffrn_reflns_limit_h_max 25
_diffrn_reflns_limit_h_min -23
_diffrn_reflns_limit_k_max 6
_diffrn_reflns_limit_k_min -6
_diffrn_reflns_limit_l_max 23
_diffrn_reflns_limit_l_min -23
_diffrn_reflns_number 15411
_diffrn_reflns_point_group_measured_fraction_full 0.992
_diffrn_reflns_point_group_measured_fraction_max 0.992
_diffrn_reflns_theta_full 25.242
_diffrn_reflns_theta_max 25.993
_diffrn_reflns_theta_min 3.248
_diffrn_standards_number 0
_exptl_absorpt_coefficient_mu 0.283
_exptl_absorpt_correction_T_max 0.9799
_exptl_absorpt_correction_T_min 0.9782
_exptl_absorpt_correction_type multi-scan
_exptl_crystal_colour yellow
_exptl_crystal_density_diffrn 1.357
_exptl_crystal_description block
_exptl_crystal_F_000 856
_exptl_crystal_size_max 0.2
_exptl_crystal_size_mid 0.18
_exptl_crystal_size_min 0.16
_refine_diff_density_max 0.226
_refine_diff_density_min -0.289
_refine_diff_density_rms 0.034
_refine_ls_extinction_coef .
_refine_ls_extinction_method none
_refine_ls_goodness_of_fit_ref 1.036
_refine_ls_hydrogen_treatment constr
_refine_ls_matrix_type full
_refine_ls_number_parameters 262
_refine_ls_number_reflns 3962
_refine_ls_number_restraints 0
_refine_ls_restrained_S_all 1.036
_refine_ls_R_factor_all 0.0607
_refine_ls_R_factor_gt 0.0439
_refine_ls_shift/su_max 0.001
_refine_ls_shift/su_mean 0.000
_refine_ls_structure_factor_coef Fsqd
_refine_ls_weighting_details 'w=1/[\s^2^(Fo^2^)+(0.0325P)^2^+1.0580P] where P=(Fo^2^+2Fc^2^)/3'
_refine_ls_weighting_scheme calc
_refine_ls_wR_factor_gt 0.0933
_refine_ls_wR_factor_ref 0.1015
_reflns_Friedel_coverage 0.000
_reflns_Friedel_fraction_full .
_reflns_Friedel_fraction_max .
_reflns_number_gt 3094
_reflns_number_total 3962
_reflns_threshold_expression 'I > 2\s(I)'
_cod_data_source_file suppl_j_ncrs-2023-0403_suppl_001.cif
_cod_data_source_block a
_cod_database_code 8107702
_shelx_space_group_comment
;
The symmetry employed for this shelxl refinement is uniquely defined
by the following loop, which should always be used as a source of
symmetry information in preference to the above space-group names.
They are only intended as comments.
;
_shelx_estimated_absorpt_t_max 0.956
_shelx_estimated_absorpt_t_min 0.946
_olex2_refinement_description
;
1. Fixed Uiso
 At 1.2 times of:
  All C(H) groups
2.a Aromatic/amide H refined with riding coordinates:
 C1(H1), C2(H2), C3(H3), C10(H10), C11(H11), C12(H12), C14(H14), C15(H15),
 C16(H16), C17(H17), C19(H19), C20(H20), C21(H21), C22(H22), C24(H24)
;
_olex2_submission_special_instructions 'No special instructions were received'

loop_
_space_group_symop_operation_xyz
'x, y, z'
'-x, y+1/2, -z+1/2'
'-x, -y, -z'
'x, -y-1/2, z-1/2'

loop_
_atom_site_label
_atom_site_type_symbol
_atom_site_fract_x
_atom_site_fract_y
_atom_site_fract_z
_atom_site_U_iso_or_equiv
_atom_site_adp_type
_atom_site_occupancy
_atom_site_site_symmetry_order
_atom_site_calc_flag
_atom_site_refinement_flags_posn
_atom_site_refinement_flags_adp
_atom_site_refinement_flags_occupancy
_atom_site_disorder_assembly
_atom_site_disorder_group
S1 S 0.72952(3) 0.39603(12) 0.55527(3) 0.05553(17) Uani 1 1 d . . . . .
S2 S 0.66977(3) 0.53092(14) 0.74311(3) 0.0655(2) Uani 1 1 d . . . . .
O1 O 0.60388(7) 0.7204(3) 0.61382(9) 0.0659(5) Uani 1 1 d . . . . .
O2 O 0.70763(7) 0.7949(3) 0.64322(8) 0.0523(4) Uani 1 1 d . . . . .
N1 N 0.85437(8) 0.2923(3) 0.61284(9) 0.0475(4) Uani 1 1 d . . . . .
C1 C 0.42010(19) 0.4931(13) 0.6311(3) 0.140(2) Uani 1 1 d . . . . .
H1 H 0.3775 0.4471 0.6330 0.168 Uiso 1 1 calc R . . . .
C2 C 0.44948(18) 0.6971(10) 0.6679(2) 0.1252(16) Uani 1 1 d . . . . .
H2 H 0.4277 0.7875 0.6963 0.150 Uiso 1 1 calc R . . . .
C3 C 0.51185(13) 0.7732(7) 0.66372(18) 0.0891(9) Uani 1 1 d . . . . .
H3 H 0.5317 0.9168 0.6877 0.107 Uiso 1 1 calc R . . . .
C4 C 0.54291(11) 0.6335(5) 0.62405(13) 0.0613(6) Uani 1 1 d . . . . .
C5 C 0.66030(10) 0.6834(4) 0.66718(12) 0.0488(5) Uani 1 1 d . . . . .
C6 C 0.77354(10) 0.8014(4) 0.69139(11) 0.0453(5) Uani 1 1 d . . . . .
C7 C 0.82069(9) 0.6284(4) 0.67908(11) 0.0427(5) Uani 1 1 d . . . . .
C8 C 0.80731(9) 0.4400(4) 0.62040(11) 0.0430(5) Uani 1 1 d . . . . .
C9 C 0.83140(10) 0.1343(4) 0.55365(11) 0.0457(5) Uani 1 1 d . . . . .
C10 C 0.86972(12) -0.0444(4) 0.53115(13) 0.0589(6) Uani 1 1 d . . . . .
H10 H 0.9145 -0.0658 0.5568 0.071 Uiso 1 1 calc R . . . .
C11 C 0.84110(13) -0.1888(5) 0.47096(14) 0.0652(6) Uani 1 1 d . . . . .
H11 H 0.8665 -0.3092 0.4558 0.078 Uiso 1 1 calc R . . . .
C12 C 0.77430(14) -0.1570(5) 0.43216(14) 0.0683(7) Uani 1 1 d . . . . .
H12 H 0.7558 -0.2563 0.3911 0.082 Uiso 1 1 calc R . . . .
C13 C 0.76405(10) 0.1621(4) 0.51484(11) 0.0493(5) Uani 1 1 d . . . . .
C14 C 0.73529(13) 0.0162(5) 0.45283(13) 0.0656(7) Uani 1 1 d . . . . .
H14 H 0.6907 0.0367 0.4264 0.079 Uiso 1 1 calc R . . . .
C15 C 0.4519(2) 0.3553(9) 0.5917(3) 0.1287(16) Uani 1 1 d . . . . .
H15 H 0.4314 0.2143 0.5667 0.154 Uiso 1 1 calc R . . . .
C16 C 0.51537(17) 0.4229(7) 0.58808(18) 0.0928(9) Uani 1 1 d . . . . .
H16 H 0.5382 0.3272 0.5620 0.111 Uiso 1 1 calc R . . . .
C17 C 0.78918(11) 0.9792(4) 0.74349(13) 0.0517(5) Uani 1 1 d . . . . .
H17 H 0.7565 1.0911 0.7482 0.062 Uiso 1 1 calc R . . . .
C18 C 0.85467(11) 0.9983(4) 0.79121(12) 0.0491(5) Uani 1 1 d . . . . .
C19 C 0.87377(13) 1.1793(4) 0.84736(14) 0.0619(6) Uani 1 1 d . . . . .
H19 H 0.8427 1.2958 0.8534 0.074 Uiso 1 1 calc R . . . .
C20 C 0.93741(14) 1.1848(5) 0.89274(15) 0.0693(7) Uani 1 1 d . . . . .
H20 H 0.9494 1.3048 0.9296 0.083 Uiso 1 1 calc R . . . .
C21 C 0.98494(12) 1.0116(5) 0.88432(15) 0.0670(7) Uani 1 1 d . . . . .
H21 H 1.0281 1.0165 0.9160 0.080 Uiso 1 1 calc R . . . .
C22 C 0.96860(11) 0.8369(4) 0.83053(13) 0.0576(6) Uani 1 1 d . . . . .
H22 H 1.0008 0.7240 0.8253 0.069 Uiso 1 1 calc R . . . .
C23 C 0.90292(10) 0.8240(4) 0.78208(12) 0.0467(5) Uani 1 1 d . . . . .
C24 C 0.88446(10) 0.6464(4) 0.72581(11) 0.0468(5) Uani 1 1 d . . . . .
H24 H 0.9168 0.5352 0.7197 0.056 Uiso 1 1 calc R . . . .

loop_
_atom_site_aniso_label
_atom_site_aniso_U_11
_atom_site_aniso_U_22
_atom_site_aniso_U_33
_atom_site_aniso_U_23
_atom_site_aniso_U_13
_atom_site_aniso_U_12
S1 0.0410(3) 0.0677(4) 0.0552(3) 0.0008(3) 0.0090(2) 0.0075(3)
S2 0.0451(3) 0.0906(5) 0.0620(4) 0.0286(3) 0.0168(3) 0.0089(3)
O1 0.0414(8) 0.0953(13) 0.0585(9) 0.0222(9) 0.0101(7) 0.0096(8)
O2 0.0418(7) 0.0608(9) 0.0561(9) 0.0165(7) 0.0167(7) 0.0100(7)
N1 0.0421(9) 0.0507(10) 0.0494(10) 0.0026(8) 0.0124(8) 0.0053(8)
C1 0.054(2) 0.212(6) 0.149(4) 0.088(4) 0.019(2) 0.001(3)
C2 0.062(2) 0.193(5) 0.129(3) 0.038(3) 0.042(2) 0.050(3)
C3 0.0545(15) 0.113(2) 0.099(2) 0.0028(19) 0.0196(15) 0.0269(16)
C4 0.0397(11) 0.0825(18) 0.0578(14) 0.0169(13) 0.0070(10) 0.0114(12)
C5 0.0381(10) 0.0553(13) 0.0539(12) 0.0051(10) 0.0145(9) 0.0148(9)
C6 0.0410(10) 0.0464(12) 0.0517(12) 0.0145(10) 0.0180(9) 0.0062(9)
C7 0.0415(10) 0.0436(11) 0.0470(11) 0.0086(9) 0.0190(9) 0.0022(9)
C8 0.0398(10) 0.0463(11) 0.0447(11) 0.0107(9) 0.0147(8) 0.0017(9)
C9 0.0481(11) 0.0459(11) 0.0440(11) 0.0084(9) 0.0144(9) 0.0012(9)
C10 0.0581(13) 0.0586(14) 0.0599(14) -0.0002(12) 0.0163(11) 0.0112(11)
C11 0.0820(17) 0.0560(14) 0.0614(15) -0.0016(12) 0.0262(13) 0.0077(13)
C12 0.0847(18) 0.0644(16) 0.0532(14) -0.0070(12) 0.0150(13) -0.0068(14)
C13 0.0503(11) 0.0526(13) 0.0465(12) 0.0084(10) 0.0159(9) 0.0007(10)
C14 0.0609(14) 0.0760(17) 0.0542(14) -0.0013(13) 0.0068(11) -0.0039(13)
C15 0.089(3) 0.143(4) 0.134(4) 0.035(3) -0.003(2) -0.045(3)
C16 0.087(2) 0.098(2) 0.090(2) 0.0048(19) 0.0180(17) -0.0032(19)
C17 0.0522(12) 0.0440(12) 0.0657(14) 0.0088(11) 0.0277(11) 0.0115(10)
C18 0.0533(12) 0.0415(11) 0.0594(13) 0.0047(10) 0.0271(10) -0.0029(10)
C19 0.0726(16) 0.0450(13) 0.0777(16) -0.0046(12) 0.0369(14) -0.0051(12)
C20 0.0780(17) 0.0586(15) 0.0766(17) -0.0173(13) 0.0304(14) -0.0224(14)
C21 0.0567(14) 0.0662(16) 0.0781(17) -0.0110(14) 0.0189(12) -0.0176(13)
C22 0.0464(12) 0.0574(14) 0.0700(15) -0.0047(12) 0.0182(11) -0.0060(11)
C23 0.0451(11) 0.0429(11) 0.0566(12) 0.0031(10) 0.0218(9) -0.0044(9)
C24 0.0412(10) 0.0473(12) 0.0555(12) 0.0020(10) 0.0192(9) 0.0056(9)

loop_
_atom_type_symbol
_atom_type_description
_atom_type_scat_dispersion_real
_atom_type_scat_dispersion_imag
_atom_type_scat_source
C C 0.0033 0.0016 'International Tables Vol C Tables 4.2.6.8 and 6.1.1.4'
H H 0.0000 0.0000 'International Tables Vol C Tables 4.2.6.8 and 6.1.1.4'
N N 0.0061 0.0033 'International Tables Vol C Tables 4.2.6.8 and 6.1.1.4'
O O 0.0106 0.0060 'International Tables Vol C Tables 4.2.6.8 and 6.1.1.4'
S S 0.1246 0.1234 'International Tables Vol C Tables 4.2.6.8 and 6.1.1.4'

loop_
_geom_angle_atom_site_label_1
_geom_angle_atom_site_label_2
_geom_angle_atom_site_label_3
_geom_angle
_geom_angle_site_symmetry_1
_geom_angle_site_symmetry_3
C13 S1 C8 89.46(10) . .
C5 O1 C4 118.88(17) . .
C5 O2 C6 117.84(15) . .
C8 N1 C9 111.32(17) . .
C2 C1 H1 119.8 . .
C2 C1 C15 120.5(4) . .
C15 C1 H1 119.8 . .
C1 C2 H2 119.7 . .
C1 C2 C3 120.5(4) . .
C3 C2 H2 119.7 . .
C2 C3 H3 120.9 . .
C4 C3 C2 118.2(4) . .
C4 C3 H3 120.9 . .
C3 C4 O1 118.8(3) . .
C3 C4 C16 122.6(3) . .
C16 C4 O1 118.3(3) . .
O1 C5 S2 127.60(16) . .
O1 C5 O2 104.81(17) . .
O2 C5 S2 127.57(15) . .
C7 C6 O2 118.00(19) . .
C17 C6 O2 118.63(18) . .
C17 C6 C7 123.26(19) . .
C6 C7 C8 125.54(18) . .
C24 C7 C6 115.96(19) . .
C24 C7 C8 118.49(17) . .
N1 C8 S1 114.71(16) . .
N1 C8 C7 120.91(18) . .
C7 C8 S1 124.38(14) . .
N1 C9 C10 125.09(19) . .
N1 C9 C13 115.44(18) . .
C10 C9 C13 119.5(2) . .
C9 C10 H10 120.3 . .
C11 C10 C9 119.5(2) . .
C11 C10 H10 120.3 . .
C10 C11 H11 119.7 . .
C10 C11 C12 120.5(2) . .
C12 C11 H11 119.7 . .
C11 C12 H12 119.3 . .
C14 C12 C11 121.5(2) . .
C14 C12 H12 119.3 . .
C9 C13 S1 109.08(16) . .
C14 C13 S1 130.10(18) . .
C14 C13 C9 120.8(2) . .
C12 C14 C13 118.2(2) . .
C12 C14 H14 120.9 . .
C13 C14 H14 120.9 . .
C1 C15 H15 119.8 . .
C1 C15 C16 120.3(4) . .
C16 C15 H15 119.8 . .
C4 C16 C15 117.8(4) . .
C4 C16 H16 121.1 . .
C15 C16 H16 121.1 . .
C6 C17 H17 119.6 . .
C6 C17 C18 120.75(19) . .
C18 C17 H17 119.6 . .
C17 C18 C23 117.7(2) . .
C19 C18 C17 123.2(2) . .
C19 C18 C23 119.0(2) . .
C18 C19 H19 119.7 . .
C20 C19 C18 120.5(2) . .
C20 C19 H19 119.7 . .
C19 C20 H20 119.7 . .
C19 C20 C21 120.6(2) . .
C21 C20 H20 119.7 . .
C20 C21 H21 119.7 . .
C22 C21 C20 120.5(2) . .
C22 C21 H21 119.7 . .
C21 C22 H22 119.6 . .
C21 C22 C23 120.8(2) . .
C23 C22 H22 119.6 . .
C18 C23 C22 118.5(2) . .
C24 C23 C18 119.24(19) . .
C24 C23 C22 122.23(19) . .
C7 C24 C23 123.02(19) . .
C7 C24 H24 118.5 . .
C23 C24 H24 118.5 . .

loop_
_geom_bond_atom_site_label_1
_geom_bond_atom_site_label_2
_geom_bond_distance
_geom_bond_site_symmetry_2
S1 C8 1.754(2) .
S1 C13 1.727(2) .
S2 C5 1.614(2) .
O1 C4 1.416(3) .
O1 C5 1.331(2) .
O2 C5 1.336(2) .
O2 C6 1.419(2) .
N1 C8 1.299(2) .
N1 C9 1.377(3) .
C1 H1 0.9300 .
C1 C2 1.348(7) .
C1 C15 1.349(7) .
C2 H2 0.9300 .
C2 C3 1.385(5) .
C3 H3 0.9300 .
C3 C4 1.346(4) .
C4 C16 1.360(4) .
C6 C7 1.417(3) .
C6 C17 1.343(3) .
C7 C8 1.467(3) .
C7 C24 1.376(3) .
C9 C10 1.388(3) .
C9 C13 1.396(3) .
C10 H10 0.9300 .
C10 C11 1.366(3) .
C11 H11 0.9300 .
C11 C12 1.389(3) .
C12 H12 0.9300 .
C12 C14 1.362(4) .
C13 C14 1.396(3) .
C14 H14 0.9300 .
C15 H15 0.9300 .
C15 C16 1.389(5) .
C16 H16 0.9300 .
C17 H17 0.9300 .
C17 C18 1.412(3) .
C18 C19 1.410(3) .
C18 C23 1.418(3) .
C19 H19 0.9300 .
C19 C20 1.362(3) .
C20 H20 0.9300 .
C20 C21 1.399(4) .
C21 H21 0.9300 .
C21 C22 1.353(3) .
C22 H22 0.9300 .
C22 C23 1.418(3) .
C23 C24 1.398(3) .
C24 H24 0.9300 .

loop_
_geom_hbond_atom_site_label_D
_geom_hbond_atom_site_label_H
_geom_hbond_atom_site_label_A
_geom_hbond_distance_DH
_geom_hbond_distance_HA
_geom_hbond_distance_DA
_geom_hbond_angle_DHA
_geom_hbond_site_symmetry_A
C17 H17 S2 0.93 2.96 3.864(2) 165.6 1_565

loop_
_geom_torsion_atom_site_label_1
_geom_torsion_atom_site_label_2
_geom_torsion_atom_site_label_3
_geom_torsion_atom_site_label_4
_geom_torsion
_geom_torsion_site_symmetry_1
_geom_torsion_site_symmetry_2
_geom_torsion_site_symmetry_3
_geom_torsion_site_symmetry_4
S1 C13 C14 C12 179.64(19) . . . .
O1 C4 C16 C15 -172.7(3) . . . .
O2 C6 C7 C8 -0.2(3) . . . .
O2 C6 C7 C24 178.17(17) . . . .
O2 C6 C17 C18 -177.96(17) . . . .
N1 C9 C10 C11 -179.5(2) . . . .
N1 C9 C13 S1 0.0(2) . . . .
N1 C9 C13 C14 178.66(19) . . . .
C1 C2 C3 C4 -2.1(6) . . . .
C1 C15 C16 C4 -1.4(6) . . . .
C2 C1 C15 C16 -0.4(7) . . . .
C2 C3 C4 O1 174.5(3) . . . .
C2 C3 C4 C16 0.2(4) . . . .
C3 C4 C16 C15 1.5(5) . . . .
C4 O1 C5 S2 4.5(3) . . . .
C4 O1 C5 O2 -177.0(2) . . . .
C5 O1 C4 C3 81.7(3) . . . .
C5 O1 C4 C16 -103.8(3) . . . .
C5 O2 C6 C7 101.4(2) . . . .
C5 O2 C6 C17 -82.4(2) . . . .
C6 O2 C5 S2 -5.7(3) . . . .
C6 O2 C5 O1 175.77(17) . . . .
C6 C7 C8 S1 -0.4(3) . . . .
C6 C7 C8 N1 178.76(18) . . . .
C6 C7 C24 C23 -0.4(3) . . . .
C6 C17 C18 C19 -179.3(2) . . . .
C6 C17 C18 C23 0.0(3) . . . .
C7 C6 C17 C18 -1.9(3) . . . .
C8 S1 C13 C9 0.25(16) . . . .
C8 S1 C13 C14 -178.3(2) . . . .
C8 N1 C9 C10 179.8(2) . . . .
C8 N1 C9 C13 -0.3(3) . . . .
C8 C7 C24 C23 178.09(18) . . . .
C9 N1 C8 S1 0.5(2) . . . .
C9 N1 C8 C7 -178.72(17) . . . .
C9 C10 C11 C12 0.3(4) . . . .
C9 C13 C14 C12 1.3(3) . . . .
C10 C9 C13 S1 179.89(17) . . . .
C10 C9 C13 C14 -1.4(3) . . . .
C10 C11 C12 C14 -0.4(4) . . . .
C11 C12 C14 C13 -0.3(4) . . . .
C13 S1 C8 N1 -0.46(16) . . . .
C13 S1 C8 C7 178.76(17) . . . .
C13 C9 C10 C11 0.6(3) . . . .
C15 C1 C2 C3 2.2(7) . . . .
C17 C6 C7 C8 -176.31(19) . . . .
C17 C6 C7 C24 2.1(3) . . . .
C17 C18 C19 C20 178.5(2) . . . .
C17 C18 C23 C22 -178.68(19) . . . .
C17 C18 C23 C24 1.5(3) . . . .
C18 C19 C20 C21 0.2(4) . . . .
C18 C23 C24 C7 -1.3(3) . . . .
C19 C18 C23 C22 0.7(3) . . . .
C19 C18 C23 C24 -179.11(19) . . . .
C19 C20 C21 C22 0.6(4) . . . .
C20 C21 C22 C23 -0.6(4) . . . .
C21 C22 C23 C18 0.0(3) . . . .
C21 C22 C23 C24 179.8(2) . . . .
C22 C23 C24 C7 178.9(2) . . . .
C23 C18 C19 C20 -0.8(3) . . . .
C24 C7 C8 S1 -178.80(15) . . . .
C24 C7 C8 N1 0.4(3) . . . .
